data_2016139
loop_
_publ_author_name
'Buni\(c, Tina'
'Tav\(car, Ga\(sper '
'Goreshnik, Evgeny'
'\(Zemva, Boris '

_publ_section_title
;
 Strontium tetrafluoridoborate and barium tetrafluoridoborate
;
_journal_coeditor_code FA3102
_journal_issue 9
_journal_name_full 'Acta Crystallographica Section C'
_journal_page_first i75
_journal_page_last i76
_journal_paper_doi 10.1107/S0108270107036864
_journal_volume 63
_journal_year 2007
_chemical_formula_iupac 'Sr (B F4)2'
_chemical_formula_moiety 'Sr 2+, 2(B F4 -)'
_chemical_formula_sum 'B2 F8 Sr'
_chemical_formula_weight 261.24
_chemical_name_systematic
;
Strontium tetrafluoridoborate
;
_space_group_IT_number 61
_symmetry_cell_setting orthorhombic
_symmetry_space_group_name_Hall '-P 2ac 2ab'
_symmetry_space_group_name_H-M 'P b c a'
_atom_sites_solution_primary direct
_atom_sites_solution_secondary difmap
_audit_creation_method SHELXL-97
_cell_angle_alpha 90.00
_cell_angle_beta 90.00
_cell_angle_gamma 90.00
_cell_formula_units_Z 8
_cell_length_a 9.121(7)
_cell_length_b 8.714(6)
_cell_length_c 13.180(9)
_cell_measurement_reflns_used 77
_cell_measurement_temperature 200(2)
_cell_measurement_theta_max 28.6986
_cell_measurement_theta_min 1.5450
_cell_volume 1047.6(13)
_computing_cell_refinement CrystalClear
_computing_data_collection 'CrystalClear (Rigaku Corporation, 1999)'
_computing_data_reduction CrystalClear
_computing_molecular_graphics 'Diamond (Pennington, 1999)'
_computing_publication_material
;
WinGX (Version 1.70; Farrugia, 1999) and enCIFer (Version 1.2; Allen
<i>et al.</i>,  2004)
;
_computing_structure_refinement 'SHELXL97 (Sheldrick, 1997)'
_computing_structure_solution
;
SIR92 (Altomare <i>et al.</i>,  1993) and
TeXsan (Molecular Structure Corporation, 1999)
;
_diffrn_ambient_temperature 200
_diffrn_detector_area_resol_mean 14.7059
_diffrn_measured_fraction_theta_full 0.99
_diffrn_measured_fraction_theta_max 0.922
_diffrn_measurement_device
;
Rigaku Mercury CCD (2 \\times 2 bin mode)
;
_diffrn_measurement_method dtprofit.ref
_diffrn_radiation_monochromator graphite
_diffrn_radiation_source 'fine-focus sealed tube'
_diffrn_radiation_type MoK\a
_diffrn_radiation_wavelength 0.71069
_diffrn_reflns_av_R_equivalents 0.0161
_diffrn_reflns_av_sigmaI/netI 0.0155
_diffrn_reflns_limit_h_max 12
_diffrn_reflns_limit_h_min -10
_diffrn_reflns_limit_k_max 10
_diffrn_reflns_limit_k_min -11
_diffrn_reflns_limit_l_max 14
_diffrn_reflns_limit_l_min -17
_diffrn_reflns_number 4207
_diffrn_reflns_reduction_process 'Lp corrections applied'
_diffrn_reflns_theta_full 26.51
_diffrn_reflns_theta_max 28.73
_diffrn_reflns_theta_min 3.09
_exptl_absorpt_coefficient_mu 10.405
_exptl_absorpt_correction_T_max 0.5950
_exptl_absorpt_correction_T_min 0.4860
_exptl_absorpt_correction_type multi-scan
_exptl_absorpt_process_details '(Blessing; 1995)'
_exptl_crystal_colour Colourless
_exptl_crystal_density_diffrn 3.313
_exptl_crystal_density_method 'not measured'
_exptl_crystal_description Chunk
_exptl_crystal_F_000 960
_exptl_crystal_size_max 0.07
_exptl_crystal_size_mid 0.07
_exptl_crystal_size_min 0.05
_refine_diff_density_max 2.113
_refine_diff_density_min -1.477
_refine_ls_extinction_method none
_refine_ls_goodness_of_fit_ref 1.086
_refine_ls_matrix_type full
_refine_ls_number_parameters 100
_refine_ls_number_reflns 1253
_refine_ls_number_restraints 0
_refine_ls_restrained_S_all 1.086
_refine_ls_R_factor_all 0.0498
_refine_ls_R_factor_gt 0.0460
_refine_ls_shift/su_max 0.001
_refine_ls_shift/su_mean 0.000
_refine_ls_structure_factor_coef Fsqd
_refine_ls_weighting_details 'calc w=1/[\s^2^(Fo^2^)+(0.0951P)^2^+10.4343P] where P=(Fo^2^+2Fc^2^)/3'
_refine_ls_weighting_scheme calc
_refine_ls_wR_factor_gt 0.1487
_refine_ls_wR_factor_ref 0.1530
_reflns_number_gt 1132
_reflns_number_total 1253
_reflns_threshold_expression I>2\s(I)
_cod_data_source_file fa3102.cif
_cod_data_source_block II
_cod_database_code 2016139
_cod_database_fobs_code 2016139

loop_
_symmetry_equiv_pos_as_xyz
'x, y, z'
'x+1/2, -y+1/2, -z'
'-x, y+1/2, -z+1/2'
'-x+1/2, -y, z+1/2'
'-x, -y, -z'
'-x-1/2, y-1/2, z'
'x, -y-1/2, z-1/2'
'x-1/2, y, -z-1/2'

loop_
_atom_site_type_symbol
_atom_site_label
_atom_site_fract_x
_atom_site_fract_y
_atom_site_fract_z
_atom_site_U_iso_or_equiv
_atom_site_adp_type
_atom_site_calc_flag
_atom_site_occupancy
Sr Sr1 1.03288(5) 0.78148(6) 0.60416(3) 0.0087(2) Uani d 1
F F11 0.8753(5) 0.5772(5) 0.6205(3) 0.0288(9) Uani d 1
F F12 0.6983(5) 0.3937(5) 0.6186(3) 0.0319(10) Uani d 1
F F13 0.6772(5) 0.5992(5) 0.5156(3) 0.0345(10) Uani d 1
F F14 0.8550(5) 0.4215(5) 0.4832(3) 0.0322(10) Uani d 1
F F21 0.9248(6) 0.7683(5) 0.4418(3) 0.0303(9) Uani d 1
F F22 0.7504(5) 0.7765(5) 0.3172(3) 0.0324(10) Uani d 1
F F23 0.9134(6) 0.9745(5) 0.3345(3) 0.0364(10) Uani d 1
F F24 0.9899(5) 0.7414(6) 0.2754(4) 0.0303(10) Uani d 1
B B1 0.7770(8) 0.4970(9) 0.5596(6) 0.0241(14) Uani d 1
B B2 0.8943(9) 0.8161(10) 0.3424(6) 0.0241(14) Uani d 1

loop_
_atom_site_aniso_label
_atom_site_aniso_U_11
_atom_site_aniso_U_22
_atom_site_aniso_U_33
_atom_site_aniso_U_12
_atom_site_aniso_U_13
_atom_site_aniso_U_23
Sr1 0.0082(3) 0.0086(4) 0.0092(3) -0.00038(15) 0.00023(14) 0.00025(15)
F11 0.029(2) 0.029(2) 0.0282(19) -0.0052(18) -0.0043(17) 0.0008(16)
F12 0.029(2) 0.034(2) 0.033(2) -0.0095(19) -0.0014(17) 0.0058(18)
F13 0.035(2) 0.035(2) 0.034(2) 0.0085(19) -0.0038(18) 0.0020(18)
F14 0.029(2) 0.031(2) 0.037(2) 0.0013(18) 0.0027(18) -0.0075(18)
F21 0.032(2) 0.039(3) 0.021(2) -0.0011(19) 0.0001(19) 0.0017(17)
F22 0.0226(19) 0.047(3) 0.027(2) -0.0050(18) 0.0010(18) -0.0036(18)
F23 0.047(3) 0.029(2) 0.033(2) -0.004(2) -0.001(2) -0.0035(18)
F24 0.029(2) 0.037(2) 0.025(2) 0.004(2) 0.0037(19) -0.0014(19)
B1 0.021(3) 0.026(3) 0.025(4) -0.001(3) -0.004(3) 0.002(3)
B2 0.024(3) 0.028(4) 0.020(3) 0.001(3) -0.003(3) -0.006(3)

loop_
_atom_type_symbol
_atom_type_description
_atom_type_scat_dispersion_real
_atom_type_scat_dispersion_imag
_atom_type_scat_source
Sr Sr -1.5307 3.2498 'International Tables Vol C Tables 4.2.6.8 and 6.1.1.4'
F F 0.0171 0.0103 'International Tables Vol C Tables 4.2.6.8 and 6.1.1.4'
B B 0.0013 0.0007 'International Tables Vol C Tables 4.2.6.8 and 6.1.1.4'

loop_
_geom_angle_atom_site_label_1
_geom_angle_atom_site_label_2
_geom_angle_atom_site_label_3
_geom_angle_site_symmetry_1
_geom_angle_site_symmetry_3
_geom_angle
F22 Sr1 F11 2_566 . 109.12(17)
F22 Sr1 F24 2_566 7_576 71.64(17)
F11 Sr1 F24 . 7_576 74.58(16)
F22 Sr1 F13 2_566 2_566 85.11(17)
F11 Sr1 F13 . 2_566 140.48(16)
F24 Sr1 F13 7_576 2_566 144.01(17)
F22 Sr1 F23 2_566 5_776 82.09(17)
F11 Sr1 F23 . 5_776 143.80(17)
F24 Sr1 F23 7_576 5_776 76.93(17)
F13 Sr1 F23 2_566 5_776 72.86(17)
F22 Sr1 F12 2_566 6_765 146.84(15)
F11 Sr1 F12 . 6_765 75.63(18)
F24 Sr1 F12 7_576 6_765 78.57(16)
F13 Sr1 F12 2_566 6_765 112.55(17)
F23 Sr1 F12 5_776 6_765 77.22(18)
F22 Sr1 F14 2_566 5_766 71.26(16)
F11 Sr1 F14 . 5_766 74.61(16)
F24 Sr1 F14 7_576 5_766 119.42(18)
F13 Sr1 F14 2_566 5_766 75.79(16)
F23 Sr1 F14 5_776 5_766 140.16(17)
F12 Sr1 F14 6_765 5_766 138.64(16)
F22 Sr1 F21 2_566 . 139.50(17)
F11 Sr1 F21 . . 77.64(16)
F24 Sr1 F21 7_576 . 144.57(17)
F13 Sr1 F21 2_566 . 68.86(17)
F23 Sr1 F21 5_776 . 116.60(16)
F12 Sr1 F21 6_765 . 73.53(16)
F14 Sr1 F21 5_766 . 72.55(16)
B1 F11 Sr1 . . 137.5(4)
B1 F12 Sr1 . 6_755 133.8(4)
B1 F13 Sr1 . 2_466 160.6(4)
B1 F14 Sr1 . 5_766 158.6(4)
B2 F21 Sr1 . . 156.3(5)
B2 F22 Sr1 . 2_466 139.4(4)
B2 F23 Sr1 . 5_776 154.7(4)
B2 F24 Sr1 . 7_575 139.9(4)
F12 B1 F11 . . 109.5(6)
F12 B1 F14 . . 111.2(6)
F11 B1 F14 . . 108.9(6)
F12 B1 F13 . . 108.0(6)
F11 B1 F13 . . 109.8(6)
F14 B1 F13 . . 109.4(6)
F23 B2 F22 . . 110.1(6)
F23 B2 F24 . . 109.6(7)
F22 B2 F24 . . 108.7(6)
F23 B2 F21 . . 109.8(6)
F22 B2 F21 . . 109.6(6)
F24 B2 F21 . . 109.1(6)

loop_
_geom_bond_atom_site_label_1
_geom_bond_atom_site_label_2
_geom_bond_site_symmetry_2
_geom_bond_distance
Sr1 F22 2_566 2.294(5)
Sr1 F11 . 2.298(5)
Sr1 F24 7_576 2.299(5)
Sr1 F13 2_566 2.303(4)
Sr1 F23 5_776 2.327(5)
Sr1 F12 6_765 2.333(5)
Sr1 F14 5_766 2.345(4)
Sr1 F21 . 2.359(5)
Sr1 Sr1 5_776 4.733(2)
F11 B1 . 1.392(9)
F12 B1 . 1.389(9)
F13 B1 . 1.399(8)
F14 B1 . 1.397(9)
F21 B2 . 1.402(9)
F22 B2 . 1.398(9)
F23 B2 . 1.395(10)
F24 B2 . 1.401(9)

loop_
_cod_related_entry_id
_cod_related_entry_database
_cod_related_entry_code
1 AMCSD 0010336
